data_7705477
loop_
_publ_author_name
'Arauzo, A.'
'Gasque, L.'
'Fuertes, S.'
'Tenorio, C.'
'Bern\`es, S'
'Bartolom\'e, E'

_publ_section_title
;
 Coumarin-lanthanide based compounds with SMM behavior and high quantum
 yield luminescence.
;
_journal_issue 39
_journal_name_full 'Dalton transactions (Cambridge, England : 2003)'
_journal_page_first 13671
_journal_page_last 13684
_journal_paper_doi 10.1039/d0dt02614j
_journal_volume 49
_journal_year 2020
_chemical_formula_moiety 'C45 H29 Dy N2 O12, 0.50(H2 O)'
_chemical_formula_sum 'C45 H30 Dy N2 O12.5'
_chemical_formula_weight 961.21
_space_group_crystal_system triclinic
_space_group_IT_number 2
_space_group_name_Hall '-P 1'
_space_group_name_H-M_alt 'P -1'
_atom_sites_solution_hydrogens mixed
_atom_sites_solution_primary direct
_atom_sites_solution_secondary difmap
_audit_creation_date 2018-04-27
_audit_creation_method SHELXL-2018/1
_audit_update_record
;
2020-06-30 deposited with the CCDC.	2020-09-22 downloaded from the CCDC.
;
_cell_angle_alpha 104.471(4)
_cell_angle_beta 92.631(5)
_cell_angle_gamma 98.450(5)
_cell_formula_units_Z 2
_cell_length_a 11.0739(7)
_cell_length_b 13.0473(8)
_cell_length_c 14.2413(8)
_cell_measurement_reflns_used 22980
_cell_measurement_temperature 295(1)
_cell_measurement_theta_max 25.71
_cell_measurement_theta_min 2.18
_cell_volume 1963.4(2)
_computing_cell_refinement X-AREA
_computing_data_collection 'X-AREA (Stoe & Cie, 2015)'
_computing_data_reduction X-AREA
_computing_molecular_graphics 'XP in SHELXTL-Plus (Sheldrick, 2008) and Mercury (Macrae et al., 2008)'
_computing_publication_material 'PublCif (Westrip, 2010)'
_computing_structure_refinement 'SHELXL-2018/1 (Sheldrick, 2018)'
_computing_structure_solution 'SHELXT-2014/5 (Sheldrick, 2015a)'
_diffrn_ambient_environment air
_diffrn_ambient_temperature 295(1)
_diffrn_detector 'Reverse-biased silicon diode array'
_diffrn_detector_area_resol_mean 5.81
_diffrn_detector_type 'Dectris Pilatus 100K R'
_diffrn_measured_fraction_theta_full 0.999
_diffrn_measured_fraction_theta_max 0.999
_diffrn_measurement_details
;
1378 frames, 45 s/frame, 1 deg./frame, detector distance = 40 mm
;
_diffrn_measurement_device 'Eulerian four-circle diffractometer'
_diffrn_measurement_device_type 'Stoe Stadivari'
_diffrn_measurement_method '\w scans'
_diffrn_measurement_specimen_support Mitegen
_diffrn_radiation_collimation '0.6 mm diameter'
_diffrn_radiation_monochromator 'Graded multilayer mirror'
_diffrn_radiation_polarisn_norm -90
_diffrn_radiation_probe x-ray
_diffrn_radiation_type AgK\a
_diffrn_radiation_wavelength 0.56083
_diffrn_reflns_av_R_equivalents 0.0686
_diffrn_reflns_av_unetI/netI 0.0558
_diffrn_reflns_Laue_measured_fraction_full 0.999
_diffrn_reflns_Laue_measured_fraction_max 0.999
_diffrn_reflns_limit_h_max 15
_diffrn_reflns_limit_h_min -15
_diffrn_reflns_limit_k_max 17
_diffrn_reflns_limit_k_min -17
_diffrn_reflns_limit_l_max 18
_diffrn_reflns_limit_l_min -19
_diffrn_reflns_number 67227
_diffrn_reflns_point_group_measured_fraction_full 0.999
_diffrn_reflns_point_group_measured_fraction_max 0.999
_diffrn_reflns_theta_full 19.664
_diffrn_reflns_theta_max 22.499
_diffrn_reflns_theta_min 2.177
_diffrn_source 'Sealed X-ray tube'
_diffrn_source_current 0.600
_diffrn_source_power 0.039
_diffrn_source_type 'Axo Astix-f Microfocus source'
_diffrn_source_voltage 65
_exptl_absorpt_coefficient_mu 1.065
_exptl_absorpt_correction_T_max 1.0000
_exptl_absorpt_correction_T_min 0.3626
_exptl_absorpt_correction_type multi-scan
_exptl_absorpt_process_details 'X-AREA (Stoe & Cie, 2015)'
_exptl_crystal_colour colourless
_exptl_crystal_density_diffrn 1.626
_exptl_crystal_description prism
_exptl_crystal_F_000 960
_exptl_crystal_recrystallization_method 'Re-crystallisation from solvent: Ethanol'
_exptl_crystal_size_max 0.150
_exptl_crystal_size_mid 0.110
_exptl_crystal_size_min 0.110
_refine_diff_density_max 1.295
_refine_diff_density_min -0.620
_refine_diff_density_rms 0.073
_refine_ls_extinction_method none
_refine_ls_goodness_of_fit_ref 0.875
_refine_ls_hydrogen_treatment mixed
_refine_ls_matrix_type full
_refine_ls_number_parameters 559
_refine_ls_number_reflns 10444
_refine_ls_number_restraints 5
_refine_ls_restrained_S_all 0.875
_refine_ls_R_factor_all 0.0588
_refine_ls_R_factor_gt 0.0347
_refine_ls_shift/su_max 0.003
_refine_ls_shift/su_mean 0.000
_refine_ls_structure_factor_coef Fsqd
_refine_ls_weighting_details 'w=1/[\s^2^(Fo^2^)+(0.0344P)^2^] where P=(Fo^2^+2Fc^2^)/3'
_refine_ls_weighting_scheme calc
_refine_ls_wR_factor_gt 0.0679
_refine_ls_wR_factor_ref 0.0752
_reflns_Friedel_coverage 0.000
_reflns_number_gt 7315
_reflns_number_total 10444
_reflns_threshold_expression 'I > 2\s(I)'
_cod_data_source_file d0dt02614j2.cif
_cod_data_source_block Dy-phen
_cod_depositor_comments 'Adding full bibliography for 7705471--7705478.cif.'
_cod_original_formula_sum 'C45 H30 Dy N2 O12.50'
_cod_database_code 7705477
_shelx_shelxl_version_number 2018/1
_shelx_estimated_absorpt_t_min 0.857
_shelx_estimated_absorpt_t_max 0.892

loop_
_space_group_symop_operation_xyz
'x, y, z'
'-x, -y, -z'

loop_
_atom_site_label
_atom_site_type_symbol
_atom_site_fract_x
_atom_site_fract_y
_atom_site_fract_z
_atom_site_U_iso_or_equiv
_atom_site_adp_type
_atom_site_occupancy
_atom_site_site_symmetry_order
_atom_site_calc_flag
_atom_site_refinement_flags_posn
_atom_site_refinement_flags_adp
_atom_site_refinement_flags_occupancy
_atom_site_disorder_assembly
_atom_site_disorder_group
Dy1 Dy 0.28845(2) 0.25263(2) 0.78553(2) 0.04710(6) Uani 1 1 d . . . . .
O1 O 0.0968(4) 0.6532(3) 0.7890(3) 0.1032(11) Uani 1 1 d . . . . .
O2 O -0.0164(5) 0.5869(4) 0.8891(3) 0.1468(19) Uani 1 1 d . . . . .
O3 O 0.2493(2) 0.38012(19) 0.70534(15) 0.0542(6) Uani 1 1 d . . . . .
O4 O 0.0907(2) 0.2904(2) 0.80739(18) 0.0646(6) Uani 1 1 d . . . . .
C2 C 0.0547(5) 0.5687(5) 0.8281(3) 0.0964(17) Uani 1 1 d . . . . .
C3 C 0.0983(4) 0.4669(3) 0.7925(3) 0.0668(11) Uani 1 1 d . . . . .
C4 C 0.1961(3) 0.4615(3) 0.7324(2) 0.0565(9) Uani 1 1 d . . . . .
C5 C 0.2381(4) 0.5556(3) 0.6964(3) 0.0643(10) Uani 1 1 d . . . . .
C6 C 0.3308(4) 0.5577(4) 0.6358(3) 0.0823(12) Uani 1 1 d . . . . .
H6A H 0.368462 0.497586 0.616051 0.099 Uiso 1 1 calc R U . . .
C7 C 0.3690(6) 0.6477(5) 0.6037(4) 0.1081(18) Uani 1 1 d . . . . .
H7A H 0.432488 0.648479 0.563191 0.130 Uiso 1 1 calc R U . . .
C8 C 0.3124(7) 0.7361(5) 0.6320(5) 0.121(2) Uani 1 1 d . . . . .
H8A H 0.337013 0.795978 0.609064 0.145 Uiso 1 1 calc R U . . .
C9 C 0.2213(6) 0.7379(4) 0.6927(4) 0.1085(19) Uani 1 1 d . . . . .
H9A H 0.184307 0.798456 0.712022 0.130 Uiso 1 1 calc R U . . .
C10 C 0.1844(5) 0.6469(4) 0.7253(3) 0.0818(13) Uani 1 1 d . . . . .
C11 C 0.0426(4) 0.3727(4) 0.8202(3) 0.0727(12) Uani 1 1 d . . . . .
C12 C -0.0780(5) 0.3662(6) 0.8626(4) 0.138(3) Uani 1 1 d . . . . .
H12A H -0.116150 0.292484 0.849149 0.207 Uiso 1 1 calc DR U . . .
H12B H -0.129824 0.405374 0.834164 0.207 Uiso 1 1 calc R U . . .
H12C H -0.065798 0.396615 0.931692 0.207 Uiso 1 1 calc R U . . .
O21 O 0.1309(3) -0.1406(2) 0.44347(18) 0.0724(7) Uani 1 1 d . . . . .
O22 O 0.2971(3) -0.0712(3) 0.3924(2) 0.1032(11) Uani 1 1 d . . . . .
O23 O 0.1668(2) 0.09461(18) 0.69883(16) 0.0582(6) Uani 1 1 d . . . . .
O24 O 0.3575(2) 0.19206(19) 0.63313(16) 0.0602(6) Uani 1 1 d . . . . .
C22 C 0.2316(4) -0.0597(3) 0.4579(3) 0.0681(10) Uani 1 1 d . . . . .
C23 C 0.2455(3) 0.0255(3) 0.5462(2) 0.0523(8) Uani 1 1 d . . . . .
C24 C 0.1612(3) 0.0246(2) 0.6185(2) 0.0483(7) Uani 1 1 d . . . . .
C25 C 0.0574(3) -0.0644(3) 0.5974(2) 0.0516(8) Uani 1 1 d . . . . .
C26 C -0.0311(4) -0.0718(3) 0.6624(3) 0.0628(9) Uani 1 1 d . . . . .
H26A H -0.024999 -0.020159 0.721484 0.075 Uiso 1 1 calc DR U . . .
C27 C -0.1281(4) -0.1557(3) 0.6393(3) 0.0804(12) Uani 1 1 d . . . . .
H27A H -0.187488 -0.160711 0.682718 0.097 Uiso 1 1 calc R U . . .
C28 C -0.1368(4) -0.2329(3) 0.5508(3) 0.0827(13) Uani 1 1 d . . . . .
H28A H -0.202502 -0.289236 0.535440 0.099 Uiso 1 1 calc R U . . .
C29 C -0.0500(4) -0.2271(3) 0.4860(3) 0.0737(11) Uani 1 1 d . . . . .
H29A H -0.056011 -0.278832 0.426998 0.088 Uiso 1 1 calc R U . . .
C30 C 0.0469(3) -0.1424(3) 0.5104(3) 0.0572(9) Uani 1 1 d . . . . .
C31 C 0.3422(3) 0.1159(3) 0.5595(2) 0.0565(8) Uani 1 1 d . . . . .
C32 C 0.4298(4) 0.1276(4) 0.4827(3) 0.0838(13) Uani 1 1 d . . . . .
H32A H 0.492831 0.188466 0.508777 0.126 Uiso 1 1 calc R U . . .
H32B H 0.385817 0.137709 0.426956 0.126 Uiso 1 1 calc R U . . .
H32C H 0.466312 0.063964 0.463824 0.126 Uiso 1 1 calc R U . . .
O41 O 0.6436(3) 0.6439(2) 0.8149(2) 0.0767(8) Uani 1 1 d . . . . .
O42 O 0.5181(3) 0.7119(2) 0.9171(2) 0.0880(9) Uani 1 1 d . . . . .
O43 O 0.4859(2) 0.33539(17) 0.79202(17) 0.0550(6) Uani 1 1 d . . . . .
O44 O 0.3252(2) 0.41070(18) 0.91153(15) 0.0523(5) Uani 1 1 d . . . . .
C42 C 0.5438(4) 0.6295(3) 0.8685(3) 0.0649(10) Uani 1 1 d . . . . .
C43 C 0.4850(3) 0.5207(3) 0.8624(2) 0.0505(8) Uani 1 1 d . . . . .
C44 C 0.5296(3) 0.4325(3) 0.8014(2) 0.0492(7) Uani 1 1 d . . . . .
C45 C 0.6335(3) 0.4547(3) 0.7458(3) 0.0566(8) Uani 1 1 d . . . . .
C46 C 0.6813(4) 0.3733(3) 0.6822(3) 0.0705(10) Uani 1 1 d . . . . .
H46A H 0.646648 0.302037 0.674828 0.085 Uiso 1 1 calc R U . . .
C47 C 0.7783(4) 0.3968(4) 0.6306(3) 0.0868(13) Uani 1 1 d . . . . .
H47A H 0.808990 0.342104 0.588169 0.104 Uiso 1 1 calc R U . . .
C48 C 0.8304(5) 0.5033(5) 0.6423(4) 0.0950(15) Uani 1 1 d . . . . .
H48A H 0.896931 0.519583 0.608064 0.114 Uiso 1 1 calc R U . . .
C49 C 0.7850(4) 0.5848(4) 0.7037(4) 0.0861(13) Uani 1 1 d . . . . .
H49A H 0.819944 0.655902 0.710814 0.103 Uiso 1 1 calc R U . . .
C50 C 0.6867(4) 0.5598(3) 0.7550(3) 0.0662(10) Uani 1 1 d . . . . .
C51 C 0.3837(3) 0.5028(3) 0.9192(2) 0.0507(8) Uani 1 1 d . . . . .
C52 C 0.3400(4) 0.5929(3) 0.9908(3) 0.0645(10) Uani 1 1 d . . . . .
H52A H 0.279952 0.563610 1.027705 0.097 Uiso 1 1 calc R U . . .
H52B H 0.304054 0.636905 0.956249 0.097 Uiso 1 1 calc R U . . .
H52C H 0.408160 0.635482 1.034091 0.097 Uiso 1 1 calc R U . . .
N61 N 0.4082(3) 0.1134(2) 0.82048(19) 0.0539(7) Uani 1 1 d . . . . .
C62 C 0.5030(4) 0.0842(3) 0.7736(3) 0.0629(9) Uani 1 1 d . . . . .
H62A H 0.538339 0.126364 0.735056 0.076 Uiso 1 1 calc R U . . .
C63 C 0.5530(4) -0.0069(3) 0.7790(3) 0.0705(11) Uani 1 1 d . . . . .
H63A H 0.621077 -0.023297 0.746001 0.085 Uiso 1 1 calc R U . . .
C64 C 0.5010(4) -0.0708(3) 0.8328(3) 0.0711(11) Uani 1 1 d . . . . .
H64A H 0.531648 -0.132806 0.835208 0.085 Uiso 1 1 calc R U . . .
C65 C 0.4007(4) -0.0433(3) 0.8850(3) 0.0606(9) Uani 1 1 d . . . . .
C66 C 0.3435(4) -0.1040(3) 0.9459(3) 0.0741(11) Uani 1 1 d . . . . .
H66A H 0.367949 -0.168626 0.947943 0.089 Uiso 1 1 calc R U . . .
C67 C 0.2548(4) -0.0691(3) 1.0003(3) 0.0740(11) Uani 1 1 d . . . . .
H67A H 0.218912 -0.110390 1.039377 0.089 Uiso 1 1 calc R U . . .
C68 C 0.2137(4) 0.0301(3) 1.0000(2) 0.0591(9) Uani 1 1 d . . . . .
C69 C 0.1294(4) 0.0743(3) 1.0616(3) 0.0685(11) Uani 1 1 d . . . . .
H69A H 0.094347 0.037766 1.104582 0.082 Uiso 1 1 calc R U . . .
C70 C 0.0988(4) 0.1707(3) 1.0588(3) 0.0691(11) Uani 1 1 d . . . . .
H70A H 0.044921 0.201877 1.100897 0.083 Uiso 1 1 calc R U . . .
C71 C 0.1500(3) 0.2220(3) 0.9912(2) 0.0600(9) Uani 1 1 d . . . . .
H71A H 0.127845 0.287425 0.989049 0.072 Uiso 1 1 calc R U . . .
N72 N 0.2283(3) 0.1824(2) 0.93006(19) 0.0526(7) Uani 1 1 d . . . . .
C73 C 0.2636(3) 0.0894(3) 0.9364(2) 0.0518(8) Uani 1 1 d . . . . .
C74 C 0.3597(3) 0.0518(3) 0.8782(2) 0.0519(8) Uani 1 1 d . . . . .
O81 O -0.1301(10) 0.1300(8) 0.8014(6) 0.149(3) Uani 0.5 1 d D . P . .
H81A H -0.064(7) 0.1483(19) 0.773(8) 0.179 Uiso 0.5 1 d D U P . .
H81B H -0.164(3) 0.072(4) 0.758(6) 0.179 Uiso 0.5 1 d D U P . .

loop_
_atom_site_aniso_label
_atom_site_aniso_U_11
_atom_site_aniso_U_22
_atom_site_aniso_U_33
_atom_site_aniso_U_23
_atom_site_aniso_U_13
_atom_site_aniso_U_12
Dy1 0.05246(10) 0.03929(8) 0.04680(8) 0.00656(6) 0.00972(6) 0.00498(6)
O1 0.136(3) 0.089(2) 0.093(2) 0.0152(19) -0.001(2) 0.067(2)
O2 0.203(5) 0.194(4) 0.101(3) 0.061(3) 0.070(3) 0.156(4)
O3 0.0612(15) 0.0541(14) 0.0490(12) 0.0135(11) 0.0068(11) 0.0140(12)
O4 0.0541(15) 0.0730(18) 0.0643(15) 0.0137(13) 0.0120(12) 0.0078(13)
C2 0.118(4) 0.126(5) 0.064(3) 0.024(3) 0.012(3) 0.079(4)
C3 0.073(3) 0.086(3) 0.0509(19) 0.0192(19) 0.0080(18) 0.041(2)
C4 0.063(2) 0.060(2) 0.0437(17) 0.0085(16) -0.0099(16) 0.0137(18)
C5 0.073(3) 0.059(2) 0.058(2) 0.0123(18) -0.0158(19) 0.013(2)
C6 0.092(3) 0.070(3) 0.088(3) 0.029(2) 0.004(3) 0.009(2)
C7 0.117(5) 0.095(4) 0.124(4) 0.058(4) 0.015(3) 0.005(3)
C8 0.145(6) 0.087(4) 0.136(5) 0.054(4) -0.013(4) 0.007(4)
C9 0.137(5) 0.069(3) 0.123(5) 0.029(3) -0.031(4) 0.032(3)
C10 0.101(4) 0.070(3) 0.072(3) 0.009(2) -0.019(3) 0.028(3)
C11 0.055(2) 0.118(4) 0.053(2) 0.027(2) 0.0065(18) 0.032(2)
C12 0.086(4) 0.248(8) 0.144(5) 0.124(6) 0.060(4) 0.089(5)
O21 0.085(2) 0.0565(16) 0.0614(15) -0.0056(12) 0.0107(14) -0.0005(14)
O22 0.111(3) 0.093(2) 0.0792(19) -0.0217(17) 0.0464(19) -0.0045(19)
O23 0.0601(15) 0.0513(14) 0.0542(13) 0.0029(11) 0.0148(11) -0.0041(11)
O24 0.0657(16) 0.0524(14) 0.0537(13) 0.0035(11) 0.0173(12) -0.0047(12)
C22 0.075(3) 0.059(2) 0.062(2) 0.0023(18) 0.015(2) 0.006(2)
C23 0.057(2) 0.0470(18) 0.0471(17) 0.0030(14) 0.0074(15) 0.0067(15)
C24 0.057(2) 0.0392(17) 0.0470(17) 0.0079(14) 0.0013(15) 0.0091(15)
C25 0.057(2) 0.0421(18) 0.0561(19) 0.0140(15) 0.0014(16) 0.0070(15)
C26 0.069(2) 0.051(2) 0.065(2) 0.0135(17) 0.0093(19) -0.0008(18)
C27 0.080(3) 0.070(3) 0.088(3) 0.026(2) 0.016(2) -0.011(2)
C28 0.081(3) 0.061(3) 0.097(3) 0.023(2) -0.006(3) -0.016(2)
C29 0.093(3) 0.047(2) 0.072(2) 0.0102(18) -0.010(2) -0.003(2)
C30 0.065(2) 0.0436(19) 0.059(2) 0.0101(16) -0.0047(17) 0.0054(16)
C31 0.059(2) 0.058(2) 0.0520(19) 0.0090(16) 0.0149(16) 0.0123(17)
C32 0.083(3) 0.085(3) 0.070(2) 0.003(2) 0.036(2) -0.007(2)
O41 0.079(2) 0.0498(15) 0.103(2) 0.0239(15) 0.0165(16) 0.0037(14)
O42 0.094(2) 0.0404(15) 0.126(3) 0.0133(16) 0.0176(19) 0.0143(14)
O43 0.0527(14) 0.0396(12) 0.0673(14) 0.0060(10) 0.0080(11) 0.0034(10)
O44 0.0607(15) 0.0441(13) 0.0490(12) 0.0063(10) 0.0058(11) 0.0078(11)
C42 0.066(3) 0.047(2) 0.083(3) 0.0187(19) -0.001(2) 0.0130(18)
C43 0.056(2) 0.0402(17) 0.0550(18) 0.0117(14) -0.0063(15) 0.0102(15)
C44 0.0467(19) 0.0459(19) 0.0528(18) 0.0127(14) -0.0040(14) 0.0034(15)
C45 0.052(2) 0.054(2) 0.061(2) 0.0153(17) -0.0022(16) 0.0013(16)
C46 0.066(3) 0.065(2) 0.074(2) 0.010(2) 0.013(2) 0.004(2)
C47 0.077(3) 0.088(3) 0.088(3) 0.011(3) 0.025(2) 0.006(3)
C48 0.085(3) 0.110(4) 0.091(3) 0.032(3) 0.028(3) 0.002(3)
C49 0.081(3) 0.077(3) 0.103(3) 0.038(3) 0.018(3) -0.006(2)
C50 0.065(2) 0.063(2) 0.071(2) 0.023(2) 0.0023(19) 0.006(2)
C51 0.060(2) 0.0427(18) 0.0468(17) 0.0063(14) -0.0105(15) 0.0140(16)
C52 0.076(3) 0.050(2) 0.066(2) 0.0063(17) 0.0083(19) 0.0205(19)
N61 0.0608(18) 0.0508(16) 0.0513(15) 0.0118(13) 0.0137(13) 0.0127(14)
C62 0.069(2) 0.062(2) 0.058(2) 0.0103(17) 0.0186(18) 0.0146(19)
C63 0.079(3) 0.072(3) 0.066(2) 0.012(2) 0.022(2) 0.034(2)
C64 0.088(3) 0.059(2) 0.071(2) 0.014(2) 0.015(2) 0.031(2)
C65 0.074(3) 0.047(2) 0.059(2) 0.0073(16) 0.0071(18) 0.0160(18)
C66 0.103(3) 0.053(2) 0.075(3) 0.023(2) 0.021(2) 0.025(2)
C67 0.099(3) 0.058(2) 0.072(2) 0.028(2) 0.021(2) 0.012(2)
C68 0.070(2) 0.051(2) 0.0557(19) 0.0140(16) 0.0093(17) 0.0050(17)
C69 0.081(3) 0.066(3) 0.061(2) 0.0214(19) 0.022(2) 0.005(2)
C70 0.082(3) 0.069(3) 0.059(2) 0.0148(19) 0.027(2) 0.020(2)
C71 0.071(2) 0.054(2) 0.0560(19) 0.0106(16) 0.0185(18) 0.0172(18)
N72 0.0598(18) 0.0425(15) 0.0536(15) 0.0057(12) 0.0120(13) 0.0112(13)
C73 0.063(2) 0.0406(18) 0.0480(17) 0.0064(14) 0.0084(15) 0.0047(15)
C74 0.063(2) 0.0416(18) 0.0490(17) 0.0078(14) 0.0055(16) 0.0093(16)
O81 0.173(9) 0.134(7) 0.129(7) 0.024(6) 0.063(6) -0.011(6)

loop_
_atom_type_symbol
_atom_type_description
_atom_type_scat_dispersion_real
_atom_type_scat_dispersion_imag
_atom_type_scat_source
C C 0.0015 0.0009 'International Tables Vol C Tables 4.2.6.8 and 6.1.1.4'
H H 0.0000 0.0000 'International Tables Vol C Tables 4.2.6.8 and 6.1.1.4'
N N 0.0030 0.0019 'International Tables Vol C Tables 4.2.6.8 and 6.1.1.4'
O O 0.0056 0.0036 'International Tables Vol C Tables 4.2.6.8 and 6.1.1.4'
Dy Dy -0.3302 2.9404 'International Tables Vol C Tables 4.2.6.8 and 6.1.1.4'

loop_
_exptl_crystal_face_index_h
_exptl_crystal_face_index_k
_exptl_crystal_face_index_l
_exptl_crystal_face_perp_dist
6 3 -2 0.0480
3 1 1 0.0600
-1 -2 7 0.0850
-2 -1 2 0.0730
-7 -3 -1 0.0680
-1 1 -6 0.0600
-3 5 -2 0.0480
3 -5 2 0.0420

loop_
_geom_angle_atom_site_label_1
_geom_angle_atom_site_label_2
_geom_angle_atom_site_label_3
_geom_angle
_geom_angle_site_symmetry_1
_geom_angle_site_symmetry_3
_geom_angle_publ_flag
O43 Dy1 O23 137.73(8) . . ?
O43 Dy1 O3 82.79(8) . . ?
O23 Dy1 O3 105.22(8) . . ?
O43 Dy1 O24 72.76(8) . . ?
O23 Dy1 O24 69.27(8) . . ?
O3 Dy1 O24 76.36(8) . . ?
O43 Dy1 O4 141.43(9) . . ?
O23 Dy1 O4 77.24(9) . . ?
O3 Dy1 O4 69.61(9) . . ?
O24 Dy1 O4 122.99(9) . . ?
O43 Dy1 O44 69.80(8) . . ?
O23 Dy1 O44 152.24(8) . . ?
O3 Dy1 O44 77.90(8) . . ?
O24 Dy1 O44 136.59(8) . . ?
O4 Dy1 O44 78.24(9) . . ?
O43 Dy1 N61 77.90(9) . . ?
O23 Dy1 N61 78.29(9) . . ?
O3 Dy1 N61 153.49(8) . . ?
O24 Dy1 N61 80.65(9) . . ?
O4 Dy1 N61 135.56(9) . . ?
O44 Dy1 N61 111.48(8) . . ?
O43 Dy1 N72 116.71(9) . . ?
O23 Dy1 N72 82.84(8) . . ?
O3 Dy1 N72 141.50(8) . . ?
O24 Dy1 N72 139.28(9) . . ?
O4 Dy1 N72 75.94(9) . . ?
O44 Dy1 N72 78.75(8) . . ?
N61 Dy1 N72 64.63(9) . . ?
C10 O1 C2 122.1(4) . . ?
C4 O3 Dy1 130.4(2) . . ?
C11 O4 Dy1 135.1(3) . . ?
O2 C2 O1 115.7(5) . . ?
O2 C2 C3 125.8(5) . . ?
O1 C2 C3 118.5(4) . . ?
C4 C3 C11 120.3(4) . . ?
C4 C3 C2 119.7(4) . . ?
C11 C3 C2 120.0(4) . . ?
O3 C4 C3 124.8(3) . . ?
O3 C4 C5 117.4(3) . . ?
C3 C4 C5 117.7(4) . . ?
C6 C5 C10 118.2(4) . . ?
C6 C5 C4 122.3(4) . . ?
C10 C5 C4 119.5(4) . . ?
C5 C6 C7 121.0(5) . . ?
C5 C6 H6A 119.5 . . ?
C7 C6 H6A 119.5 . . ?
C8 C7 C6 119.5(6) . . ?
C8 C7 H7A 120.3 . . ?
C6 C7 H7A 120.3 . . ?
C9 C8 C7 121.5(5) . . ?
C9 C8 H8A 119.3 . . ?
C7 C8 H8A 119.3 . . ?
C8 C9 C10 118.5(5) . . ?
C8 C9 H9A 120.7 . . ?
C10 C9 H9A 120.7 . . ?
O1 C10 C5 121.7(4) . . ?
O1 C10 C9 116.9(5) . . ?
C5 C10 C9 121.3(5) . . ?
O4 C11 C3 122.0(3) . . ?
O4 C11 C12 115.6(5) . . ?
C3 C11 C12 122.3(4) . . ?
C11 C12 H12A 109.5 . . ?
C11 C12 H12B 109.5 . . ?
H12A C12 H12B 109.5 . . ?
C11 C12 H12C 109.5 . . ?
H12A C12 H12C 109.5 . . ?
H12B C12 H12C 109.5 . . ?
C30 O21 C22 122.2(3) . . ?
C24 O23 Dy1 139.7(2) . . ?
C31 O24 Dy1 143.2(2) . . ?
O22 C22 O21 113.6(3) . . ?
O22 C22 C23 128.2(4) . . ?
O21 C22 C23 118.2(3) . . ?
C24 C23 C31 119.3(3) . . ?
C24 C23 C22 120.9(3) . . ?
C31 C23 C22 119.7(3) . . ?
O23 C24 C23 125.7(3) . . ?
O23 C24 C25 117.1(3) . . ?
C23 C24 C25 117.2(3) . . ?
C30 C25 C26 119.0(3) . . ?
C30 C25 C24 119.3(3) . . ?
C26 C25 C24 121.8(3) . . ?
C27 C26 C25 120.0(4) . . ?
C27 C26 H26A 120.0 . . ?
C25 C26 H26A 120.0 . . ?
C26 C27 C28 119.9(4) . . ?
C26 C27 H27A 120.1 . . ?
C28 C27 H27A 120.1 . . ?
C29 C28 C27 120.9(4) . . ?
C29 C28 H28A 119.5 . . ?
C27 C28 H28A 119.5 . . ?
C28 C29 C30 118.5(4) . . ?
C28 C29 H29A 120.7 . . ?
C30 C29 H29A 120.7 . . ?
O21 C30 C25 122.1(3) . . ?
O21 C30 C29 116.1(3) . . ?
C25 C30 C29 121.8(4) . . ?
O24 C31 C23 122.5(3) . . ?
O24 C31 C32 114.7(3) . . ?
C23 C31 C32 122.7(3) . . ?
C31 C32 H32A 109.5 . . ?
C31 C32 H32B 109.5 . . ?
H32A C32 H32B 109.5 . . ?
C31 C32 H32C 109.5 . . ?
H32A C32 H32C 109.5 . . ?
H32B C32 H32C 109.5 . . ?
C50 O41 C42 122.7(3) . . ?
C44 O43 Dy1 130.8(2) . . ?
C51 O44 Dy1 133.5(2) . . ?
O42 C42 O41 114.0(3) . . ?
O42 C42 C43 127.7(4) . . ?
O41 C42 C43 118.3(3) . . ?
C44 C43 C51 120.6(3) . . ?
C44 C43 C42 119.6(3) . . ?
C51 C43 C42 119.8(3) . . ?
O43 C44 C43 124.4(3) . . ?
O43 C44 C45 117.0(3) . . ?
C43 C44 C45 118.6(3) . . ?
C50 C45 C46 118.1(3) . . ?
C50 C45 C44 119.4(3) . . ?
C46 C45 C44 122.5(3) . . ?
C47 C46 C45 121.1(4) . . ?
C47 C46 H46A 119.5 . . ?
C45 C46 H46A 119.5 . . ?
C46 C47 C48 119.3(4) . . ?
C46 C47 H47A 120.3 . . ?
C48 C47 H47A 120.3 . . ?
C49 C48 C47 120.9(4) . . ?
C49 C48 H48A 119.5 . . ?
C47 C48 H48A 119.5 . . ?
C48 C49 C50 119.1(4) . . ?
C48 C49 H49A 120.4 . . ?
C50 C49 H49A 120.4 . . ?
O41 C50 C49 117.2(4) . . ?
O41 C50 C45 121.3(3) . . ?
C49 C50 C45 121.5(4) . . ?
O44 C51 C43 121.9(3) . . ?
O44 C51 C52 115.7(3) . . ?
C43 C51 C52 122.4(3) . . ?
C51 C52 H52A 109.5 . . ?
C51 C52 H52B 109.5 . . ?
H52A C52 H52B 109.5 . . ?
C51 C52 H52C 109.5 . . ?
H52A C52 H52C 109.5 . . ?
H52B C52 H52C 109.5 . . ?
C62 N61 C74 117.3(3) . . ?
C62 N61 Dy1 123.9(2) . . ?
C74 N61 Dy1 117.8(2) . . ?
N61 C62 C63 123.4(3) . . ?
N61 C62 H62A 118.3 . . ?
C63 C62 H62A 118.3 . . ?
C64 C63 C62 119.2(4) . . ?
C64 C63 H63A 120.4 . . ?
C62 C63 H63A 120.4 . . ?
C63 C64 C65 120.0(4) . . ?
C63 C64 H64A 120.0 . . ?
C65 C64 H64A 120.0 . . ?
C64 C65 C74 116.8(3) . . ?
C64 C65 C66 123.5(4) . . ?
C74 C65 C66 119.6(3) . . ?
C67 C66 C65 120.9(4) . . ?
C67 C66 H66A 119.6 . . ?
C65 C66 H66A 119.6 . . ?
C66 C67 C68 121.9(3) . . ?
C66 C67 H67A 119.1 . . ?
C68 C67 H67A 119.1 . . ?
C69 C68 C73 117.3(3) . . ?
C69 C68 C67 123.9(3) . . ?
C73 C68 C67 118.8(3) . . ?
C70 C69 C68 119.9(3) . . ?
C70 C69 H69A 120.0 . . ?
C68 C69 H69A 120.0 . . ?
C69 C70 C71 118.7(3) . . ?
C69 C70 H70A 120.6 . . ?
C71 C70 H70A 120.6 . . ?
N72 C71 C70 123.6(3) . . ?
N72 C71 H71A 118.2 . . ?
C70 C71 H71A 118.2 . . ?
C71 N72 C73 117.7(3) . . ?
C71 N72 Dy1 124.0(2) . . ?
C73 N72 Dy1 117.5(2) . . ?
N72 C73 C68 122.6(3) . . ?
N72 C73 C74 118.2(3) . . ?
C68 C73 C74 119.1(3) . . ?
N61 C74 C65 123.2(3) . . ?
N61 C74 C73 117.2(3) . . ?
C65 C74 C73 119.6(3) . . ?
H81A O81 H81B 100(3) . . ?

loop_
_geom_bond_atom_site_label_1
_geom_bond_atom_site_label_2
_geom_bond_distance
_geom_bond_site_symmetry_2
_geom_bond_publ_flag
Dy1 O43 2.279(2) . ?
Dy1 O23 2.313(2) . ?
Dy1 O3 2.318(2) . ?
Dy1 O24 2.322(2) . ?
Dy1 O4 2.333(3) . ?
Dy1 O44 2.340(2) . ?
Dy1 N61 2.531(3) . ?
Dy1 N72 2.532(3) . ?
O1 C10 1.356(6) . ?
O1 C2 1.385(6) . ?
O2 C2 1.202(5) . ?
O3 C4 1.274(4) . ?
O4 C11 1.244(5) . ?
C2 C3 1.459(6) . ?
C3 C4 1.410(5) . ?
C3 C11 1.445(6) . ?
C4 C5 1.468(5) . ?
C5 C6 1.373(6) . ?
C5 C10 1.389(6) . ?
C6 C7 1.381(6) . ?
C6 H6A 0.9300 . ?
C7 C8 1.374(8) . ?
C7 H7A 0.9300 . ?
C8 C9 1.357(8) . ?
C8 H8A 0.9300 . ?
C9 C10 1.394(7) . ?
C9 H9A 0.9300 . ?
C11 C12 1.491(6) . ?
C12 H12A 0.9600 . ?
C12 H12B 0.9600 . ?
C12 H12C 0.9600 . ?
O21 C30 1.364(4) . ?
O21 C22 1.386(5) . ?
O22 C22 1.202(4) . ?
O23 C24 1.266(4) . ?
O24 C31 1.237(4) . ?
C22 C23 1.440(5) . ?
C23 C24 1.423(4) . ?
C23 C31 1.439(5) . ?
C24 C25 1.470(5) . ?
C25 C30 1.381(5) . ?
C25 C26 1.388(5) . ?
C26 C27 1.379(5) . ?
C26 H26A 0.9300 . ?
C27 C28 1.392(6) . ?
C27 H27A 0.9300 . ?
C28 C29 1.369(6) . ?
C28 H28A 0.9300 . ?
C29 C30 1.385(5) . ?
C29 H29A 0.9300 . ?
C31 C32 1.515(5) . ?
C32 H32A 0.9600 . ?
C32 H32B 0.9600 . ?
C32 H32C 0.9600 . ?
O41 C50 1.372(5) . ?
O41 C42 1.389(5) . ?
O42 C42 1.204(4) . ?
O43 C44 1.259(4) . ?
O44 C51 1.254(4) . ?
C42 C43 1.452(5) . ?
C43 C44 1.425(5) . ?
C43 C51 1.439(5) . ?
C44 C45 1.461(5) . ?
C45 C50 1.383(5) . ?
C45 C46 1.399(5) . ?
C46 C47 1.370(5) . ?
C46 H46A 0.9300 . ?
C47 C48 1.390(7) . ?
C47 H47A 0.9300 . ?
C48 C49 1.371(7) . ?
C48 H48A 0.9300 . ?
C49 C50 1.382(6) . ?
C49 H49A 0.9300 . ?
C51 C52 1.506(5) . ?
C52 H52A 0.9600 . ?
C52 H52B 0.9600 . ?
C52 H52C 0.9600 . ?
N61 C62 1.322(4) . ?
N61 C74 1.361(4) . ?
C62 C63 1.400(5) . ?
C62 H62A 0.9300 . ?
C63 C64 1.354(5) . ?
C63 H63A 0.9300 . ?
C64 C65 1.405(5) . ?
C64 H64A 0.9300 . ?
C65 C74 1.407(5) . ?
C65 C66 1.423(5) . ?
C66 C67 1.341(6) . ?
C66 H66A 0.9300 . ?
C67 C68 1.434(5) . ?
C67 H67A 0.9300 . ?
C68 C69 1.398(5) . ?
C68 C73 1.413(4) . ?
C69 C70 1.359(5) . ?
C69 H69A 0.9300 . ?
C70 C71 1.399(5) . ?
C70 H70A 0.9300 . ?
C71 N72 1.324(4) . ?
C71 H71A 0.9300 . ?
N72 C73 1.351(4) . ?
C73 C74 1.446(5) . ?
O81 H81A 0.88(2) . ?
O81 H81B 0.87(2) . ?

loop_
_geom_hbond_atom_site_label_D
_geom_hbond_atom_site_label_H
_geom_hbond_atom_site_label_A
_geom_hbond_distance_DH
_geom_hbond_distance_HA
_geom_hbond_distance_DA
_geom_hbond_angle_DHA
_geom_hbond_site_symmetry_A
_geom_hbond_publ_flag
C12 H12A O81 0.96 2.04 2.946(12) 157.1 . no
C12 H12C O2 0.96 2.62 3.517(7) 156.4 2_567 no
C52 H52C O43 0.96 2.60 3.411(5) 141.7 2_667 no
C71 H71A O2 0.93 2.57 3.241(5) 129.7 2_567 no
O81 H81A O4 0.88(2) 2.27(5) 2.959(10) 135(6) . no
O81 H81B O22 0.87(2) 2.53(7) 3.111(11) 125(7) 2_556 no

loop_
_geom_torsion_atom_site_label_1
_geom_torsion_atom_site_label_2
_geom_torsion_atom_site_label_3
_geom_torsion_atom_site_label_4
_geom_torsion
_geom_torsion_site_symmetry_1
_geom_torsion_site_symmetry_2
_geom_torsion_site_symmetry_3
_geom_torsion_site_symmetry_4
_geom_torsion_publ_flag
C10 O1 C2 O2 174.7(5) . . . . ?
C10 O1 C2 C3 -5.7(7) . . . . ?
O2 C2 C3 C4 -170.0(5) . . . . ?
O1 C2 C3 C4 10.5(6) . . . . ?
O2 C2 C3 C11 9.1(8) . . . . ?
O1 C2 C3 C11 -170.4(4) . . . . ?
Dy1 O3 C4 C3 -33.3(5) . . . . ?
Dy1 O3 C4 C5 148.0(2) . . . . ?
C11 C3 C4 O3 -6.5(6) . . . . ?
C2 C3 C4 O3 172.6(4) . . . . ?
C11 C3 C4 C5 172.1(3) . . . . ?
C2 C3 C4 C5 -8.8(5) . . . . ?
O3 C4 C5 C6 0.1(5) . . . . ?
C3 C4 C5 C6 -178.6(4) . . . . ?
O3 C4 C5 C10 -178.8(3) . . . . ?
C3 C4 C5 C10 2.5(5) . . . . ?
C10 C5 C6 C7 -0.6(7) . . . . ?
C4 C5 C6 C7 -179.5(4) . . . . ?
C5 C6 C7 C8 -0.7(8) . . . . ?
C6 C7 C8 C9 1.4(10) . . . . ?
C7 C8 C9 C10 -0.8(9) . . . . ?
C2 O1 C10 C5 -0.7(7) . . . . ?
C2 O1 C10 C9 -178.6(4) . . . . ?
C6 C5 C10 O1 -176.5(4) . . . . ?
C4 C5 C10 O1 2.4(6) . . . . ?
C6 C5 C10 C9 1.2(6) . . . . ?
C4 C5 C10 C9 -179.8(4) . . . . ?
C8 C9 C10 O1 177.3(5) . . . . ?
C8 C9 C10 C5 -0.5(8) . . . . ?
Dy1 O4 C11 C3 21.3(6) . . . . ?
Dy1 O4 C11 C12 -160.7(3) . . . . ?
C4 C3 C11 O4 12.9(6) . . . . ?
C2 C3 C11 O4 -166.1(4) . . . . ?
C4 C3 C11 C12 -164.9(4) . . . . ?
C2 C3 C11 C12 16.1(6) . . . . ?
C30 O21 C22 O22 179.1(4) . . . . ?
C30 O21 C22 C23 -1.1(6) . . . . ?
O22 C22 C23 C24 -177.6(4) . . . . ?
O21 C22 C23 C24 2.6(6) . . . . ?
O22 C22 C23 C31 5.6(7) . . . . ?
O21 C22 C23 C31 -174.1(3) . . . . ?
Dy1 O23 C24 C23 -0.1(6) . . . . ?
Dy1 O23 C24 C25 -179.0(2) . . . . ?
C31 C23 C24 O23 -4.5(5) . . . . ?
C22 C23 C24 O23 178.7(4) . . . . ?
C31 C23 C24 C25 174.4(3) . . . . ?
C22 C23 C24 C25 -2.4(5) . . . . ?
O23 C24 C25 C30 179.6(3) . . . . ?
C23 C24 C25 C30 0.6(5) . . . . ?
O23 C24 C25 C26 0.1(5) . . . . ?
C23 C24 C25 C26 -178.9(3) . . . . ?
C30 C25 C26 C27 -0.4(6) . . . . ?
C24 C25 C26 C27 179.1(4) . . . . ?
C25 C26 C27 C28 0.1(7) . . . . ?
C26 C27 C28 C29 0.2(7) . . . . ?
C27 C28 C29 C30 -0.1(7) . . . . ?
C22 O21 C30 C25 -0.7(5) . . . . ?
C22 O21 C30 C29 179.2(4) . . . . ?
C26 C25 C30 O21 -179.5(3) . . . . ?
C24 C25 C30 O21 1.0(5) . . . . ?
C26 C25 C30 C29 0.5(5) . . . . ?
C24 C25 C30 C29 -179.0(3) . . . . ?
C28 C29 C30 O21 179.8(4) . . . . ?
C28 C29 C30 C25 -0.3(6) . . . . ?
Dy1 O24 C31 C23 5.6(7) . . . . ?
Dy1 O24 C31 C32 -176.9(3) . . . . ?
C24 C23 C31 O24 2.2(6) . . . . ?
C22 C23 C31 O24 179.0(4) . . . . ?
C24 C23 C31 C32 -175.1(4) . . . . ?
C22 C23 C31 C32 1.7(6) . . . . ?
C50 O41 C42 O42 -179.8(4) . . . . ?
C50 O41 C42 C43 1.6(5) . . . . ?
O42 C42 C43 C44 -179.2(4) . . . . ?
O41 C42 C43 C44 -0.7(5) . . . . ?
O42 C42 C43 C51 -0.3(6) . . . . ?
O41 C42 C43 C51 178.1(3) . . . . ?
Dy1 O43 C44 C43 38.2(5) . . . . ?
Dy1 O43 C44 C45 -142.2(2) . . . . ?
C51 C43 C44 O43 0.2(5) . . . . ?
C42 C43 C44 O43 179.1(3) . . . . ?
C51 C43 C44 C45 -179.4(3) . . . . ?
C42 C43 C44 C45 -0.5(5) . . . . ?
O43 C44 C45 C50 -178.6(3) . . . . ?
C43 C44 C45 C50 1.0(5) . . . . ?
O43 C44 C45 C46 2.1(5) . . . . ?
C43 C44 C45 C46 -178.3(3) . . . . ?
C50 C45 C46 C47 0.2(6) . . . . ?
C44 C45 C46 C47 179.5(4) . . . . ?
C45 C46 C47 C48 0.4(7) . . . . ?
C46 C47 C48 C49 -0.8(8) . . . . ?
C47 C48 C49 C50 0.5(8) . . . . ?
C42 O41 C50 C49 178.6(4) . . . . ?
C42 O41 C50 C45 -1.1(6) . . . . ?
C48 C49 C50 O41 -179.5(4) . . . . ?
C48 C49 C50 C45 0.2(7) . . . . ?
C46 C45 C50 O41 179.1(4) . . . . ?
C44 C45 C50 O41 -0.2(5) . . . . ?
C46 C45 C50 C49 -0.6(6) . . . . ?
C44 C45 C50 C49 -179.9(4) . . . . ?
Dy1 O44 C51 C43 -26.5(5) . . . . ?
Dy1 O44 C51 C52 152.9(2) . . . . ?
C44 C43 C51 O44 -5.8(5) . . . . ?
C42 C43 C51 O44 175.3(3) . . . . ?
C44 C43 C51 C52 174.9(3) . . . . ?
C42 C43 C51 C52 -4.0(5) . . . . ?
C74 N61 C62 C63 1.4(6) . . . . ?
Dy1 N61 C62 C63 -166.6(3) . . . . ?
N61 C62 C63 C64 1.6(6) . . . . ?
C62 C63 C64 C65 -2.2(6) . . . . ?
C63 C64 C65 C74 -0.2(6) . . . . ?
C63 C64 C65 C66 -177.8(4) . . . . ?
C64 C65 C66 C67 174.4(4) . . . . ?
C74 C65 C66 C67 -3.1(6) . . . . ?
C65 C66 C67 C68 -0.1(7) . . . . ?
C66 C67 C68 C69 -174.2(4) . . . . ?
C66 C67 C68 C73 3.6(6) . . . . ?
C73 C68 C69 C70 -0.1(6) . . . . ?
C67 C68 C69 C70 177.7(4) . . . . ?
C68 C69 C70 C71 2.1(6) . . . . ?
C69 C70 C71 N72 -0.8(6) . . . . ?
C70 C71 N72 C73 -2.6(6) . . . . ?
C70 C71 N72 Dy1 167.0(3) . . . . ?
C71 N72 C73 C68 4.7(5) . . . . ?
Dy1 N72 C73 C68 -165.5(3) . . . . ?
C71 N72 C73 C74 -172.8(3) . . . . ?
Dy1 N72 C73 C74 17.0(4) . . . . ?
C69 C68 C73 N72 -3.4(5) . . . . ?
C67 C68 C73 N72 178.6(3) . . . . ?
C69 C68 C73 C74 174.1(3) . . . . ?
C67 C68 C73 C74 -3.8(5) . . . . ?
C62 N61 C74 C65 -4.0(5) . . . . ?
Dy1 N61 C74 C65 164.8(3) . . . . ?
C62 N61 C74 C73 174.4(3) . . . . ?
Dy1 N61 C74 C73 -16.9(4) . . . . ?
C64 C65 C74 N61 3.4(5) . . . . ?
C66 C65 C74 N61 -178.9(4) . . . . ?
C64 C65 C74 C73 -174.9(3) . . . . ?
C66 C65 C74 C73 2.8(5) . . . . ?
N72 C73 C74 N61 -0.1(5) . . . . ?
C68 C73 C74 N61 -177.7(3) . . . . ?
N72 C73 C74 C65 178.3(3) . . . . ?
C68 C73 C74 C65 0.7(5) . . . . ?
